data_4517998
loop_
_publ_author_name
'Martinez, Jorge L.'
'Lutz, Sean A.'
'Beagan, Daniel M.'
'Gao, Xinfeng'
'Pink, Maren'
'Chen, Chun-Hsing'
'Carta, Veronica'
'Mo\"enne-Loccoz, Pierre'
'Smith, Jeremy M.'

_publ_section_title
;
 Stabilization of the Dinitrogen Analogue, Phosphorus Nitride.
;
_journal_issue 9
_journal_name_full 'ACS central science'
_journal_page_first 1572
_journal_page_last 1577
_journal_paper_doi 10.1021/acscentsci.0c00944
_journal_volume 6
_journal_year 2020
_chemical_formula_moiety 'C49 H72 Mo N5 P4 Rh Si3'
_chemical_formula_sum 'C49 H72 Mo N5 P4 Rh Si3'
_chemical_formula_weight 1138.11
_space_group_crystal_system monoclinic
_space_group_IT_number 12
_space_group_name_Hall '-C 2y'
_space_group_name_H-M_alt 'C 1 2/m 1'
_atom_sites_solution_hydrogens mixed
_audit_creation_date 2020-05-31
_audit_creation_method
;
Olex2 1.3
(compiled 2020.02.04 svn.rd84adfe8 for OlexSys, GUI svn.r6032)
;
_cell_angle_alpha 90
_cell_angle_beta 106.942(4)
_cell_angle_gamma 90
_cell_formula_units_Z 4
_cell_length_a 25.3056(15)
_cell_length_b 19.7149(15)
_cell_length_c 13.1491(8)
_cell_measurement_reflns_used 6053
_cell_measurement_temperature 173(2)
_cell_measurement_theta_max 25.22
_cell_measurement_theta_min 2.63
_cell_volume 6275.3(7)
_computing_cell_refinement 'SAINT V8.38A (Bruker, 2018)'
_computing_data_collection 'APEX II v2014.11-0 (Bruker, 2018)'
_computing_data_reduction 'SAINT V8.38A (Bruker, 2018)'
_computing_molecular_graphics 'Olex2 1.3 (Dolomanov et al., 2009)'
_computing_publication_material 'Olex2 1.3 (Dolomanov et al., 2009)'
_computing_structure_refinement 'XL  (Sheldrick, 2008)'
_computing_structure_solution 'SHELXT 2014/5 (Sheldrick, 2014)'
_diffrn_ambient_temperature 173.15
_diffrn_detector_area_resol_mean 83.33
_diffrn_detector_type 'Bruker APEXII'
_diffrn_measured_fraction_theta_full 0.998
_diffrn_measured_fraction_theta_max 0.994
_diffrn_measurement_details '0.50 degree frames measured for 20 seconds each'
_diffrn_measurement_device 'APEX Kappa Duo'
_diffrn_measurement_device_type 'Bruker APEX-II CCD'
_diffrn_measurement_method '\f and \w scans'
_diffrn_radiation_type MoK\a
_diffrn_radiation_wavelength 0.71073
_diffrn_reflns_av_R_equivalents 0.0471
_diffrn_reflns_av_unetI/netI 0.0486
_diffrn_reflns_Laue_measured_fraction_full 0.998
_diffrn_reflns_Laue_measured_fraction_max 0.994
_diffrn_reflns_limit_h_max 30
_diffrn_reflns_limit_h_min -30
_diffrn_reflns_limit_k_max 23
_diffrn_reflns_limit_k_min -21
_diffrn_reflns_limit_l_max 15
_diffrn_reflns_limit_l_min -15
_diffrn_reflns_number 20837
_diffrn_reflns_point_group_measured_fraction_full 0.998
_diffrn_reflns_point_group_measured_fraction_max 0.994
_diffrn_reflns_theta_full 25.242
_diffrn_reflns_theta_max 25.383
_diffrn_reflns_theta_min 1.332
_diffrn_source_current 30.0
_diffrn_source_power 1.35
_diffrn_source_voltage 45.0
_diffrn_standards_number 0
_exptl_absorpt_coefficient_mu 0.654
_exptl_absorpt_correction_T_max 0.7452
_exptl_absorpt_correction_T_min 0.6231
_exptl_absorpt_correction_type none
_exptl_absorpt_process_details
;
SADABS-2016/2 (Bruker,2016/2) was used for absorption correction.
wR2(int) was 0.0628 before and 0.0514 after correction.
The Ratio of minimum to maximum transmission is 0.8362.
The \l/2 correction factor is Not present.
;
_exptl_crystal_colour orange
_exptl_crystal_colour_primary orange
_exptl_crystal_density_diffrn 1.205
_exptl_crystal_description plate
_exptl_crystal_F_000 2360
_exptl_crystal_recrystallization_method 'vapor diffusion of pentane into a THF solution'
_exptl_crystal_size_max 0.45
_exptl_crystal_size_mid 0.23
_exptl_crystal_size_min 0.08
_refine_diff_density_max 1.305
_refine_diff_density_min -0.982
_refine_diff_density_rms 0.136
_refine_ls_extinction_method none
_refine_ls_goodness_of_fit_ref 1.090
_refine_ls_hydrogen_treatment constr
_refine_ls_matrix_type full
_refine_ls_number_parameters 343
_refine_ls_number_reflns 5912
_refine_ls_number_restraints 51
_refine_ls_restrained_S_all 1.086
_refine_ls_R_factor_all 0.0974
_refine_ls_R_factor_gt 0.0618
_refine_ls_shift/su_max 0.000
_refine_ls_shift/su_mean 0.000
_refine_ls_structure_factor_coef Fsqd
_refine_ls_weighting_details 'w=1/[\s^2^(Fo^2^)+(0.0844P)^2^+66.3368P] where P=(Fo^2^+2Fc^2^)/3'
_refine_ls_weighting_scheme calc
_refine_ls_wR_factor_gt 0.1594
_refine_ls_wR_factor_ref 0.1944
_reflns_Friedel_coverage 0.000
_reflns_number_gt 4169
_reflns_number_total 5912
_reflns_threshold_expression 'I > 2\s(I)'
_cod_data_source_file oc0c00944_si_002.cif
_cod_data_source_block 19066mp_sq
_cod_depositor_comments 'Adding full bibliography for 4517996--4518010.cif.'
_cod_database_code 4517998
_shelx_shelxl_version_number 2017/1
_shelx_space_group_comment
;
The symmetry employed for this shelxl refinement is uniquely defined
by the following loop, which should always be used as a source of
symmetry information in preference to the above space-group names.
They are only intended as comments.
;
_shelx_estimated_absorpt_t_max 0.950
_shelx_estimated_absorpt_t_min 0.757
_olex2_refinement_description
;
1. Fixed Uiso
 At 1.2 times of:
  All C(H) groups, {H24A,H24B} of C24, {H29C,H29D} of C29A, {H29A,H29B} of
  C29, {H23A,H23B} of C23, {H8A,H8B} of C8, {H7A,H7B} of C7, All C(H,H,H,H)
  groups
 At 1.5 times of:
  All C(H,H,H) groups, {H22A,H22B} of C22
2. Restrained distances
 N4-C29A \\sim N4-C29
 with sigma of 0.02
 C28-C29A \\sim C28-C29
 with sigma of 0.02
 P1-N1 \\sim N2-P2
 with sigma of 0.02
3. Rigid bond restraints
 C1, C2, C3, C4, C5, C6
 with sigma for 1-2 distances of 0.01 and sigma for 1-3 distances of 0.01
4. Uiso/Uaniso restraints and constraints
C1 \\sim C2 \\sim C3 \\sim C4 \\sim C5 \\sim C6: within 2A with sigma of 0.04
and sigma for terminal atoms of 0.08 within 2A
Uanis(P2) = Uanis(N1)
Uanis(P1) = Uanis(N2)
Uanis(C29A) = Uanis(C29)
5. Others
 Sof(P2)=Sof(N2)=0.5*(1-FVAR(2))
 Sof(P1)=Sof(N1)=0.5*FVAR(2)
 Fixed Sof: C1(0.5) C2(0.5) H2(0.5) C3(0.5) H3(0.5) C4(0.5) H4(0.5) C5(0.5)
 H5(0.5) C6(0.5) H6(0.5) H23A(0.5) H23B(0.5) C24(0.5) H24A(0.5) H24B(0.5)
 H28C(0.5) H28D(0.5) H28A(0.5) H28B(0.5) C29(0.5) H29A(0.5) H29B(0.5) C29A(0.5)
 H29C(0.5) H29D(0.5)
6.a Riding coordinates:
 C22(H22A,H22B)
6.b Secondary CH2 refined with riding coordinates:
 C7(H7A,H7B), C8(H8A,H8B), C23(H23A,H23B), C24(H24A,H24B), C28(H28C,H28D),
 C28(H28A,H28B), C29(H29A,H29B), C29A(H29C,H29D)
6.c Aromatic/amide H refined with riding coordinates:
 C2(H2), C3(H3), C4(H4), C5(H5), C6(H6), C10(H10), C11(H11), C12(H12),
 C13(H13), C14(H14), C16(H16), C17(H17), C18(H18), C19(H19), C20(H20)
6.d Idealised Me refined as rotating group:
 C21(H21A,H21B,H21C), C25(H25A,H25B,H25C), C26(H26A,H26B,H26C), C27(H27A,H27B,
 H27C)
;
_olex2_submission_special_instructions 'No special instructions were received'

loop_
_space_group_symop_operation_xyz
'x, y, z'
'-x, y, -z'
'x+1/2, y+1/2, z'
'-x+1/2, y+1/2, -z'
'-x, -y, -z'
'x, -y, z'
'-x+1/2, -y+1/2, -z'
'x+1/2, -y+1/2, z'

loop_
_atom_site_label
_atom_site_type_symbol
_atom_site_fract_x
_atom_site_fract_y
_atom_site_fract_z
_atom_site_U_iso_or_equiv
_atom_site_adp_type
_atom_site_occupancy
_atom_site_site_symmetry_order
_atom_site_calc_flag
_atom_site_refinement_flags_posn
_atom_site_refinement_flags_adp
_atom_site_refinement_flags_occupancy
_atom_site_disorder_assembly
_atom_site_disorder_group
Rh1 Rh 0.76027(3) 0.500000 0.17289(5) 0.0343(2) Uani 1 2 d S T P . .
Mo1 Mo 0.65328(3) 0.500000 0.49866(5) 0.0285(2) Uani 1 2 d S T P . .
P2 P 0.727(2) 0.500000 0.307(4) 0.0330(19) Uani 0.058(7) 2 d DS T P A 2
P1 P 0.68314(10) 0.500000 0.35819(18) 0.0270(7) Uani 0.942(7) 2 d DS T P A 1
P3 P 0.82285(11) 0.500000 0.0881(2) 0.0491(8) Uani 1 2 d S T P A .
P4 P 0.75489(8) 0.38740(10) 0.13143(13) 0.0418(5) Uani 1 1 d . . . . .
Si1 Si 0.79231(11) 0.500000 0.5937(2) 0.0386(6) Uani 1 2 d S T P . .
Si2 Si 0.59242(8) 0.63738(11) 0.36241(14) 0.0397(5) Uani 1 1 d . . . . .
N2 N 0.711(6) 0.500000 0.410(7) 0.0270(7) Uani 0.058(7) 2 d DS T P A 2
N1 N 0.7040(4) 0.500000 0.2603(7) 0.0330(19) Uani 0.942(7) 2 d DS T P A 1
N3 N 0.7269(3) 0.500000 0.6131(5) 0.0336(17) Uani 1 2 d S T P A .
N4 N 0.6255(3) 0.500000 0.6449(5) 0.0273(15) Uani 1 2 d DS T P A .
N5 N 0.6081(2) 0.5862(3) 0.4755(4) 0.0354(13) Uani 1 1 d . . . . .
C1 C 0.8944(6) 0.5245(7) 0.1687(10) 0.044(4) Uani 0.5 1 d . U P A -1
C2 C 0.9393(6) 0.5259(8) 0.1258(14) 0.059(4) Uani 0.5 1 d . U P A -1
H2 H 0.933591 0.515630 0.052770 0.070 Uiso 0.5 1 calc R U P A -1
C3 C 0.9909(7) 0.5420(11) 0.1888(17) 0.078(5) Uani 0.5 1 d . U P A -1
H3 H 1.020794 0.541298 0.158880 0.094 Uiso 0.5 1 calc R U P A -1
C4 C 1.0009(9) 0.5590(14) 0.2934(18) 0.093(6) Uani 0.5 1 d . U P A -1
H4 H 1.037567 0.568880 0.335254 0.111 Uiso 0.5 1 calc R U P A -1
C5 C 0.9568(7) 0.5619(14) 0.3401(15) 0.094(6) Uani 0.5 1 d . U P A -1
H5 H 0.962506 0.578442 0.410306 0.113 Uiso 0.5 1 calc R U P A -1
C6 C 0.9031(7) 0.5389(11) 0.2767(12) 0.069(5) Uani 0.5 1 d . U P A -1
H6 H 0.873928 0.533614 0.308015 0.083 Uiso 0.5 1 calc R U P A -1
C7 C 0.8188(4) 0.4261(5) 0.0034(6) 0.058(2) Uani 1 1 d . . . . .
H7A H 0.788016 0.430983 -0.062816 0.070 Uiso 1 1 calc R U . A .
H7B H 0.853669 0.420394 -0.015518 0.070 Uiso 1 1 calc R U . . .
C8 C 0.8091(4) 0.3656(5) 0.0677(7) 0.063(3) Uani 1 1 d . . . . .
H8A H 0.843764 0.353743 0.122867 0.075 Uiso 1 1 calc R U . . .
H8B H 0.797266 0.325907 0.020503 0.075 Uiso 1 1 calc R U . . .
C9 C 0.6906(3) 0.3697(3) 0.0295(5) 0.0384(16) Uani 1 1 d . . . . .
C10 C 0.6845(4) 0.3282(4) -0.0582(6) 0.056(2) Uani 1 1 d . . . . .
H10 H 0.716551 0.308179 -0.069004 0.067 Uiso 1 1 calc R U . . .
C11 C 0.6344(5) 0.3147(4) -0.1300(6) 0.066(3) Uani 1 1 d . . . . .
H11 H 0.632114 0.285307 -0.188396 0.079 Uiso 1 1 calc R U . . .
C12 C 0.5876(4) 0.3438(5) -0.1170(7) 0.065(2) Uani 1 1 d . . . . .
H12 H 0.552805 0.334836 -0.167085 0.078 Uiso 1 1 calc R U . . .
C13 C 0.5907(3) 0.3863(5) -0.0311(7) 0.060(2) Uani 1 1 d . . . . .
H13 H 0.558215 0.406052 -0.021715 0.072 Uiso 1 1 calc R U . . .
C14 C 0.6421(3) 0.3997(4) 0.0409(6) 0.0486(18) Uani 1 1 d . . . . .
H14 H 0.644454 0.429555 0.098802 0.058 Uiso 1 1 calc R U . . .
C15 C 0.7622(3) 0.3129(4) 0.2197(5) 0.0468(19) Uani 1 1 d . . . . .
C16 C 0.7299(4) 0.2567(4) 0.1968(6) 0.052(2) Uani 1 1 d . . . . .
H16 H 0.699503 0.255751 0.134046 0.062 Uiso 1 1 calc R U . . .
C17 C 0.7406(4) 0.2002(5) 0.2642(7) 0.062(2) Uani 1 1 d . . . . .
H17 H 0.718075 0.160975 0.245977 0.075 Uiso 1 1 calc R U . . .
C18 C 0.7835(4) 0.2013(5) 0.3563(6) 0.066(3) Uani 1 1 d . . . . .
H18 H 0.790376 0.163271 0.402653 0.079 Uiso 1 1 calc R U . . .
C19 C 0.8170(4) 0.2590(5) 0.3815(7) 0.070(3) Uani 1 1 d . . . . .
H19 H 0.846990 0.260185 0.444934 0.084 Uiso 1 1 calc R U . . .
C20 C 0.8065(4) 0.3137(5) 0.3145(6) 0.060(2) Uani 1 1 d . . . . .
H20 H 0.829295 0.352725 0.331972 0.071 Uiso 1 1 calc R U . . .
C21 C 0.8053(4) 0.4229(5) 0.5218(7) 0.062(2) Uani 1 1 d . . . . .
H21A H 0.806987 0.382842 0.566706 0.094 Uiso 1 1 calc R U . . .
H21B H 0.840508 0.428002 0.505383 0.094 Uiso 1 1 calc R U . . .
H21C H 0.775355 0.417474 0.455558 0.094 Uiso 1 1 calc R U . . .
C22 C 0.8467(4) 0.500000 0.7269(9) 0.063(4) Uani 1 2 d S T P A .
H22A H 0.882812 0.500000 0.717219 0.094 Uiso 1 2 d R U P . .
H22B H 0.842272 0.539760 0.765839 0.094 Uiso 1 1 d R U . . .
C23 C 0.7246(4) 0.500000 0.7245(7) 0.034(2) Uani 1 2 d S T P . .
H23A H 0.755793 0.473090 0.769128 0.041 Uiso 0.5 1 calc R U P A -1
H23B H 0.728476 0.547070 0.751870 0.041 Uiso 0.5 1 calc R U P A -1
C24 C 0.6722(5) 0.4713(7) 0.7323(10) 0.037(3) Uani 0.5 1 d . . P A -1
H24A H 0.667183 0.482682 0.802247 0.045 Uiso 0.5 1 calc R U P A -1
H24B H 0.672852 0.421273 0.725993 0.045 Uiso 0.5 1 calc R U P A -1
C25 C 0.6545(3) 0.6785(4) 0.3404(6) 0.054(2) Uani 1 1 d . . . . .
H25A H 0.669954 0.711150 0.397551 0.080 Uiso 1 1 calc R U . . .
H25B H 0.643897 0.702195 0.271892 0.080 Uiso 1 1 calc R U . . .
H25C H 0.682196 0.643861 0.340181 0.080 Uiso 1 1 calc R U . . .
C26 C 0.5552(3) 0.5908(5) 0.2377(6) 0.061(2) Uani 1 1 d . . . . .
H26A H 0.579688 0.556341 0.222304 0.091 Uiso 1 1 calc R U . . .
H26B H 0.544167 0.622909 0.178409 0.091 Uiso 1 1 calc R U . . .
H26C H 0.522246 0.568798 0.247366 0.091 Uiso 1 1 calc R U . . .
C27 C 0.5439(3) 0.7072(5) 0.3743(7) 0.058(2) Uani 1 1 d . . . . .
H27A H 0.508289 0.687605 0.374117 0.087 Uiso 1 1 calc R U . . .
H27B H 0.538474 0.738390 0.314060 0.087 Uiso 1 1 calc R U . . .
H27C H 0.559668 0.731994 0.440829 0.087 Uiso 1 1 calc R U . . .
C28 C 0.5832(3) 0.6045(4) 0.5593(5) 0.0387(16) Uani 1 1 d D . . . .
H28C H 0.543787 0.590880 0.537182 0.046 Uiso 0.5 1 calc R U P B 1
H28D H 0.584827 0.654300 0.569049 0.046 Uiso 0.5 1 calc R U P B 1
H28A H 0.546966 0.626373 0.526682 0.046 Uiso 0.5 1 calc R U P C -2
H28B H 0.607187 0.637728 0.607764 0.046 Uiso 0.5 1 calc R U P C -2
C29 C 0.6122(6) 0.5707(6) 0.6633(9) 0.036(2) Uani 0.5 1 d D . P A 1
H29A H 0.646623 0.595622 0.698570 0.044 Uiso 0.5 1 calc R U P A 1
H29B H 0.588193 0.571789 0.710745 0.044 Uiso 0.5 1 calc R U P A 1
C29A C 0.5751(5) 0.5442(6) 0.6220(10) 0.036(2) Uani 0.5 1 d D . P A -2
H29C H 0.542270 0.518275 0.581148 0.044 Uiso 0.5 1 calc R U P A -2
H29D H 0.568977 0.559180 0.689468 0.044 Uiso 0.5 1 calc R U P A -2

loop_
_atom_site_aniso_label
_atom_site_aniso_U_11
_atom_site_aniso_U_22
_atom_site_aniso_U_33
_atom_site_aniso_U_23
_atom_site_aniso_U_13
_atom_site_aniso_U_12
Rh1 0.0346(4) 0.0491(5) 0.0227(4) 0.000 0.0138(3) 0.000
Mo1 0.0308(4) 0.0369(5) 0.0196(4) 0.000 0.0103(3) 0.000
P2 0.032(5) 0.044(5) 0.025(5) 0.000 0.010(4) 0.000
P1 0.0269(13) 0.0389(15) 0.0166(12) 0.000 0.0084(10) 0.000
P3 0.0346(13) 0.090(2) 0.0281(12) 0.000 0.0167(10) 0.000
P4 0.0514(11) 0.0494(12) 0.0308(8) 0.0078(8) 0.0215(8) 0.0205(9)
Si1 0.0343(13) 0.0519(18) 0.0304(13) 0.000 0.0106(10) 0.000
Si2 0.0407(10) 0.0474(13) 0.0333(9) 0.0112(8) 0.0143(8) 0.0011(9)
N2 0.0269(13) 0.0389(15) 0.0166(12) 0.000 0.0084(10) 0.000
N1 0.032(5) 0.044(5) 0.025(5) 0.000 0.010(4) 0.000
N3 0.042(4) 0.043(5) 0.017(3) 0.000 0.010(3) 0.000
N4 0.029(4) 0.035(4) 0.019(3) 0.000 0.007(3) 0.000
N5 0.035(3) 0.045(4) 0.030(3) 0.004(2) 0.014(2) 0.001(2)
C1 0.043(6) 0.056(10) 0.034(5) 0.008(5) 0.011(5) 0.002(6)
C2 0.051(7) 0.070(12) 0.060(8) 0.000(7) 0.024(6) -0.005(7)
C3 0.039(7) 0.102(14) 0.091(10) 0.001(11) 0.017(7) 0.007(8)
C4 0.054(8) 0.131(18) 0.086(10) -0.008(12) 0.009(8) -0.002(11)
C5 0.046(8) 0.169(19) 0.050(8) 0.003(11) -0.012(6) 0.019(11)
C6 0.049(7) 0.122(15) 0.031(6) -0.003(8) 0.002(6) 0.009(8)
C7 0.069(5) 0.069(6) 0.048(4) 0.016(4) 0.036(4) 0.030(4)
C8 0.080(6) 0.069(6) 0.055(5) 0.017(4) 0.046(4) 0.045(5)
C9 0.068(5) 0.028(4) 0.026(3) 0.004(3) 0.025(3) 0.008(3)
C10 0.087(6) 0.045(5) 0.039(4) 0.003(3) 0.024(4) 0.022(4)
C11 0.126(8) 0.040(5) 0.028(4) -0.008(3) 0.019(5) 0.012(5)
C12 0.088(6) 0.050(5) 0.047(4) -0.007(4) 0.001(4) -0.005(5)
C13 0.054(5) 0.064(6) 0.059(5) -0.016(4) 0.011(4) 0.010(4)
C14 0.058(5) 0.047(5) 0.038(4) -0.010(3) 0.010(3) 0.009(4)
C15 0.065(5) 0.049(5) 0.036(4) 0.009(3) 0.029(3) 0.025(4)
C16 0.073(5) 0.052(5) 0.039(4) 0.003(4) 0.031(4) 0.016(4)
C17 0.098(7) 0.047(5) 0.059(5) 0.005(4) 0.050(5) 0.023(5)
C18 0.106(7) 0.053(6) 0.045(5) 0.021(4) 0.032(5) 0.037(5)
C19 0.100(7) 0.064(7) 0.049(5) 0.020(4) 0.025(5) 0.034(6)
C20 0.081(6) 0.061(6) 0.038(4) 0.006(4) 0.019(4) 0.026(5)
C21 0.058(5) 0.074(6) 0.059(5) -0.007(5) 0.023(4) 0.024(5)
C22 0.030(5) 0.110(11) 0.044(6) 0.000 0.003(4) 0.000
C23 0.039(5) 0.038(6) 0.025(4) 0.000 0.008(4) 0.000
C24 0.050(8) 0.034(7) 0.030(6) -0.004(5) 0.015(6) -0.002(6)
C25 0.061(5) 0.053(5) 0.056(5) 0.016(4) 0.032(4) -0.001(4)
C26 0.057(5) 0.074(6) 0.043(4) 0.015(4) 0.001(4) 0.002(4)
C27 0.061(5) 0.060(6) 0.058(5) 0.025(4) 0.024(4) 0.011(4)
C28 0.038(3) 0.046(4) 0.037(3) 0.003(3) 0.019(3) 0.006(3)
C29 0.046(6) 0.039(6) 0.028(5) 0.001(4) 0.019(4) 0.006(4)
C29A 0.046(6) 0.039(6) 0.028(5) 0.001(4) 0.019(4) 0.006(4)

loop_
_atom_type_symbol
_atom_type_description
_atom_type_scat_dispersion_real
_atom_type_scat_dispersion_imag
_atom_type_scat_source
C C 0.0033 0.0016 'International Tables Vol C Tables 4.2.6.8 and 6.1.1.4'
H H 0.0000 0.0000 'International Tables Vol C Tables 4.2.6.8 and 6.1.1.4'
N N 0.0061 0.0033 'International Tables Vol C Tables 4.2.6.8 and 6.1.1.4'
Si Si 0.0817 0.0704 'International Tables Vol C Tables 4.2.6.8 and 6.1.1.4'
P P 0.1023 0.0942 'International Tables Vol C Tables 4.2.6.8 and 6.1.1.4'
Mo Mo -1.6832 0.6857 'International Tables Vol C Tables 4.2.6.8 and 6.1.1.4'
Rh Rh -1.1178 0.9187 'International Tables Vol C Tables 4.2.6.8 and 6.1.1.4'

loop_
_geom_angle_atom_site_label_1
_geom_angle_atom_site_label_2
_geom_angle_atom_site_label_3
_geom_angle
_geom_angle_site_symmetry_1
_geom_angle_site_symmetry_3
_geom_angle_publ_flag
P2 Rh1 P3 158.0(15) . . ?
P2 Rh1 P4 100.6(2) . . ?
P3 Rh1 P4 83.10(5) . . ?
P3 Rh1 P4 83.10(5) . 6_565 ?
P4 Rh1 P4 153.54(9) . 6_565 ?
N1 Rh1 P3 177.2(3) . . ?
N1 Rh1 P4 97.45(7) . 6_565 ?
N1 Rh1 P4 97.45(7) . . ?
P1 Mo1 N4 178.29(18) . . ?
N2 Mo1 N4 156(4) . . ?
N3 Mo1 P1 99.1(2) . . ?
N3 Mo1 N2 77(4) . . ?
N3 Mo1 N4 79.2(3) . . ?
N5 Mo1 P1 101.04(14) . . ?
N5 Mo1 P1 101.04(14) 6_565 . ?
N5 Mo1 N2 111.5(16) . . ?
N5 Mo1 N2 111.5(16) 6_565 . ?
N5 Mo1 N3 118.01(17) . . ?
N5 Mo1 N3 118.01(17) 6_565 . ?
N5 Mo1 N4 79.84(16) . . ?
N5 Mo1 N4 79.85(16) 6_565 . ?
N5 Mo1 N5 114.5(3) 6_565 . ?
N2 P2 Rh1 173(6) . . ?
N1 P1 Mo1 179.9(4) . . ?
C1 P3 Rh1 115.8(4) . . ?
C7 P3 Rh1 113.1(3) . . ?
C7 P3 Rh1 113.1(3) 6_565 . ?
C7 P3 C1 90.7(5) 6_565 . ?
C7 P3 C1 115.1(5) . . ?
C7 P3 C7 106.5(5) 6_565 . ?
C8 P4 Rh1 109.4(3) . . ?
C9 P4 Rh1 110.0(2) . . ?
C9 P4 C8 104.1(4) . . ?
C9 P4 C15 102.4(4) . . ?
C15 P4 Rh1 129.5(3) . . ?
C15 P4 C8 98.5(3) . . ?
N3 Si1 C21 112.8(3) . 6_565 ?
N3 Si1 C21 112.8(3) . . ?
N3 Si1 C22 109.3(4) . . ?
C21 Si1 C21 108.8(6) 6_565 . ?
C21 Si1 C22 106.4(3) 6_565 . ?
C21 Si1 C22 106.4(3) . . ?
N5 Si2 C25 113.0(3) . . ?
N5 Si2 C26 113.2(3) . . ?
N5 Si2 C27 110.2(3) . . ?
C25 Si2 C26 108.0(4) . . ?
C25 Si2 C27 107.1(4) . . ?
C26 Si2 C27 104.9(4) . . ?
P2 N2 Mo1 154(9) . . ?
P1 N1 Rh1 158.3(7) . . ?
Si1 N3 Mo1 126.7(4) . . ?
C23 N3 Mo1 116.1(6) . . ?
C23 N3 Si1 117.2(6) . . ?
C24 N4 Mo1 106.5(6) . . ?
C29 N4 Mo1 106.6(5) 6_565 . ?
C29 N4 Mo1 106.6(5) . . ?
C29 N4 C24 113.5(8) . . ?
C29 N4 C24 71.5(7) 6_565 . ?
C29 N4 C29 142.9(11) . 6_565 ?
C29A N4 Mo1 106.8(5) . . ?
Si2 N5 Mo1 126.4(3) . . ?
C28 N5 Mo1 116.2(4) . . ?
C28 N5 Si2 117.2(4) . . ?
C2 C1 P3 122.5(11) . . ?
C6 C1 P3 117.7(11) . . ?
C6 C1 C2 119.7(14) . . ?
C1 C2 H2 119.9 . . ?
C3 C2 C1 120.1(16) . . ?
C3 C2 H2 119.9 . . ?
C2 C3 H3 118.9 . . ?
C2 C3 C4 122.3(18) . . ?
C4 C3 H3 118.9 . . ?
C3 C4 H4 119.9 . . ?
C3 C4 C5 120.3(19) . . ?
C5 C4 H4 119.9 . . ?
C4 C5 H5 121.2 . . ?
C4 C5 C6 117.6(18) . . ?
C6 C5 H5 121.2 . . ?
C1 C6 C5 119.4(16) . . ?
C1 C6 H6 120.3 . . ?
C5 C6 H6 120.3 . . ?
P3 C7 H7A 110.5 . . ?
P3 C7 H7B 110.5 . . ?
H7A C7 H7B 108.7 . . ?
C8 C7 P3 106.0(5) . . ?
C8 C7 H7A 110.5 . . ?
C8 C7 H7B 110.5 . . ?
P4 C8 H8A 109.8 . . ?
P4 C8 H8B 109.8 . . ?
C7 C8 P4 109.3(5) . . ?
C7 C8 H8A 109.8 . . ?
C7 C8 H8B 109.8 . . ?
H8A C8 H8B 108.3 . . ?
C10 C9 P4 126.0(6) . . ?
C10 C9 C14 116.5(7) . . ?
C14 C9 P4 117.5(5) . . ?
C9 C10 H10 118.4 . . ?
C11 C10 C9 123.1(8) . . ?
C11 C10 H10 118.4 . . ?
C10 C11 H11 120.2 . . ?
C10 C11 C12 119.5(7) . . ?
C12 C11 H11 120.2 . . ?
C11 C12 H12 119.8 . . ?
C11 C12 C13 120.5(8) . . ?
C13 C12 H12 119.8 . . ?
C12 C13 H13 120.4 . . ?
C12 C13 C14 119.2(8) . . ?
C14 C13 H13 120.4 . . ?
C9 C14 H14 119.4 . . ?
C13 C14 C9 121.2(7) . . ?
C13 C14 H14 119.4 . . ?
C16 C15 P4 124.4(6) . . ?
C16 C15 C20 118.4(7) . . ?
C20 C15 P4 117.1(7) . . ?
C15 C16 H16 119.5 . . ?
C15 C16 C17 121.0(8) . . ?
C17 C16 H16 119.5 . . ?
C16 C17 H17 119.8 . . ?
C18 C17 C16 120.3(9) . . ?
C18 C17 H17 119.8 . . ?
C17 C18 H18 120.3 . . ?
C17 C18 C19 119.4(8) . . ?
C19 C18 H18 120.3 . . ?
C18 C19 H19 120.1 . . ?
C20 C19 C18 119.8(9) . . ?
C20 C19 H19 120.1 . . ?
C15 C20 H20 119.5 . . ?
C19 C20 C15 121.1(10) . . ?
C19 C20 H20 119.5 . . ?
Si1 C21 H21A 109.5 . . ?
Si1 C21 H21B 109.5 . . ?
Si1 C21 H21C 109.5 . . ?
H21A C21 H21B 109.5 . . ?
H21A C21 H21C 109.5 . . ?
H21B C21 H21C 109.5 . . ?
Si1 C22 H22A 110.0 . . ?
Si1 C22 H22B 109.21(18) . 6_565 ?
Si1 C22 H22B 109.2 . . ?
H22A C22 H22B 109.5 . 6_565 ?
H22A C22 H22B 109.5 . . ?
H22B C22 H22B 109.5 . 6_565 ?
N3 C23 H23A 109.3 . . ?
N3 C23 H23B 109.3 . . ?
H23A C23 H23B 108.0 . . ?
C24 C23 N3 111.4(8) . . ?
C24 C23 H23A 109.3 . . ?
C24 C23 H23B 109.3 . . ?
N4 C24 H24A 109.9 . . ?
N4 C24 H24B 109.9 . . ?
C23 C24 N4 109.0(9) . . ?
C23 C24 H24A 109.9 . . ?
C23 C24 H24B 109.9 . . ?
H24A C24 H24B 108.3 . . ?
Si2 C25 H25A 109.5 . . ?
Si2 C25 H25B 109.5 . . ?
Si2 C25 H25C 109.5 . . ?
H25A C25 H25B 109.5 . . ?
H25A C25 H25C 109.5 . . ?
H25B C25 H25C 109.5 . . ?
Si2 C26 H26A 109.5 . . ?
Si2 C26 H26B 109.5 . . ?
Si2 C26 H26C 109.5 . . ?
H26A C26 H26B 109.5 . . ?
H26A C26 H26C 109.5 . . ?
H26B C26 H26C 109.5 . . ?
Si2 C27 H27A 109.5 . . ?
Si2 C27 H27B 109.5 . . ?
Si2 C27 H27C 109.5 . . ?
H27A C27 H27B 109.5 . . ?
H27A C27 H27C 109.5 . . ?
H27B C27 H27C 109.5 . . ?
N5 C28 H28C 109.3 . . ?
N5 C28 H28D 109.3 . . ?
N5 C28 H28A 109.2 . . ?
N5 C28 H28B 109.2 . . ?
N5 C28 C29 111.8(7) . . ?
N5 C28 C29A 112.1(7) . . ?
H28C C28 H28D 107.9 . . ?
H28A C28 H28B 107.9 . . ?
C29 C28 H28C 109.3 . . ?
C29 C28 H28D 109.3 . . ?
C29A C28 H28A 109.2 . . ?
C29A C28 H28B 109.2 . . ?
N4 C29 C28 110.1(8) . . ?
N4 C29 H29A 109.6 . . ?
N4 C29 H29B 109.6 . . ?
C28 C29 H29A 109.6 . . ?
C28 C29 H29B 109.6 . . ?
H29A C29 H29B 108.1 . . ?
N4 C29A H29C 109.8 . . ?
N4 C29A H29D 109.8 . . ?
C28 C29A N4 109.2(8) . . ?
C28 C29A H29C 109.8 . . ?
C28 C29A H29D 109.8 . . ?
H29C C29A H29D 108.3 . . ?

loop_
_geom_bond_atom_site_label_1
_geom_bond_atom_site_label_2
_geom_bond_distance
_geom_bond_site_symmetry_2
_geom_bond_publ_flag
Rh1 P2 2.16(4) . ?
Rh1 P3 2.186(2) . ?
Rh1 P4 2.280(2) . ?
Rh1 P4 2.280(2) 6_565 ?
Rh1 N1 2.074(8) . ?
Mo1 P1 2.190(2) . ?
Mo1 N2 2.11(7) . ?
Mo1 N3 2.026(7) . ?
Mo1 N4 2.232(6) . ?
Mo1 N5 2.021(6) . ?
Mo1 N5 2.021(6) 6_565 ?
P2 N2 1.52(2) . ?
P1 N1 1.527(8) . ?
P3 C1 1.875(14) . ?
P3 C7 1.818(9) 6_565 ?
P3 C7 1.818(9) . ?
P4 C8 1.853(7) . ?
P4 C9 1.815(8) . ?
P4 C15 1.847(8) . ?
Si1 N3 1.746(8) . ?
Si1 C21 1.869(9) 6_565 ?
Si1 C21 1.869(8) . ?
Si1 C22 1.886(10) . ?
Si2 N5 1.744(5) . ?
Si2 C25 1.863(7) . ?
Si2 C26 1.876(9) . ?
Si2 C27 1.881(9) . ?
N3 C23 1.483(10) . ?
N4 C24 1.500(14) . ?
N4 C29 1.470(12) 6_565 ?
N4 C29 1.470(12) . ?
N4 C29A 1.500(12) . ?
N5 C28 1.466(8) . ?
C1 C2 1.41(2) . ?
C1 C6 1.402(19) . ?
C2 H2 0.9500 . ?
C2 C3 1.36(2) . ?
C3 H3 0.9500 . ?
C3 C4 1.37(3) . ?
C4 H4 0.9500 . ?
C4 C5 1.42(3) . ?
C5 H5 0.9500 . ?
C5 C6 1.45(2) . ?
C6 H6 0.9500 . ?
C7 H7A 0.9900 . ?
C7 H7B 0.9900 . ?
C7 C8 1.523(12) . ?
C8 H8A 0.9900 . ?
C8 H8B 0.9900 . ?
C9 C10 1.385(10) . ?
C9 C14 1.410(10) . ?
C10 H10 0.9500 . ?
C10 C11 1.367(13) . ?
C11 H11 0.9500 . ?
C11 C12 1.371(13) . ?
C12 H12 0.9500 . ?
C12 C13 1.391(11) . ?
C13 H13 0.9500 . ?
C13 C14 1.392(11) . ?
C14 H14 0.9500 . ?
C15 C16 1.358(12) . ?
C15 C20 1.412(11) . ?
C16 H16 0.9500 . ?
C16 C17 1.400(11) . ?
C17 H17 0.9500 . ?
C17 C18 1.371(13) . ?
C18 H18 0.9500 . ?
C18 C19 1.399(14) . ?
C19 H19 0.9500 . ?
C19 C20 1.369(12) . ?
C20 H20 0.9500 . ?
C21 H21A 0.9800 . ?
C21 H21B 0.9800 . ?
C21 H21C 0.9800 . ?
C22 H22A 0.9600 . ?
C22 H22B 0.9600 6_565 ?
C22 H22B 0.9600 . ?
C23 H23A 0.9900 . ?
C23 H23B 0.9900 . ?
C23 C24 1.472(15) . ?
C24 H24A 0.9900 . ?
C24 H24B 0.9900 . ?
C25 H25A 0.9800 . ?
C25 H25B 0.9800 . ?
C25 H25C 0.9800 . ?
C26 H26A 0.9800 . ?
C26 H26B 0.9800 . ?
C26 H26C 0.9800 . ?
C27 H27A 0.9800 . ?
C27 H27B 0.9800 . ?
C27 H27C 0.9800 . ?
C28 H28C 0.9900 . ?
C28 H28D 0.9900 . ?
C28 H28A 0.9900 . ?
C28 H28B 0.9900 . ?
C28 C29 1.506(12) . ?
C28 C29A 1.494(13) . ?
C29 H29A 0.9900 . ?
C29 H29B 0.9900 . ?
C29A H29C 0.9900 . ?
C29A H29D 0.9900 . ?

loop_
_geom_hbond_atom_site_label_D
_geom_hbond_atom_site_label_H
_geom_hbond_atom_site_label_A
_geom_hbond_distance_DH
_geom_hbond_distance_HA
_geom_hbond_distance_DA
_geom_hbond_angle_DHA
_geom_hbond_site_symmetry_A
_geom_hbond_publ_flag
C14 H14 N1 0.95 2.62 3.472(11) 150.0 . yes

loop_
_geom_torsion_atom_site_label_1
_geom_torsion_atom_site_label_2
_geom_torsion_atom_site_label_3
_geom_torsion_atom_site_label_4
_geom_torsion
_geom_torsion_site_symmetry_1
_geom_torsion_site_symmetry_2
_geom_torsion_site_symmetry_3
_geom_torsion_site_symmetry_4
_geom_torsion_publ_flag
Rh1 P3 C1 C2 179.0(11) . . . . ?
Rh1 P3 C1 C6 1.8(14) . . . . ?
Rh1 P3 C7 C8 -42.6(6) . . . . ?
Rh1 P4 C8 C7 -32.9(7) . . . . ?
Rh1 P4 C9 C10 137.1(6) . . . . ?
Rh1 P4 C9 C14 -44.1(6) . . . . ?
Rh1 P4 C15 C16 138.6(5) . . . . ?
Rh1 P4 C15 C20 -44.9(7) . . . . ?
Mo1 N3 C23 C24 24.4(6) . . . . ?
Mo1 N4 C24 C23 42.4(9) . . . . ?
Mo1 N4 C29 C28 40.1(10) . . . . ?
Mo1 N4 C29A C28 -39.4(9) . . . . ?
Mo1 N5 C28 C29 21.0(9) . . . . ?
Mo1 N5 C28 C29A -24.3(8) . . . . ?
P3 C1 C2 C3 -177.9(14) . . . . ?
P3 C1 C6 C5 -176.3(16) . . . . ?
P3 C7 C8 P4 45.4(7) . . . . ?
P4 C9 C10 C11 177.2(6) . . . . ?
P4 C9 C14 C13 -177.1(7) . . . . ?
P4 C15 C16 C17 175.2(5) . . . . ?
P4 C15 C20 C19 -176.1(6) . . . . ?
Si1 N3 C23 C24 -155.6(6) . . . . ?
Si2 N5 C28 C29 -163.0(7) . . . . ?
Si2 N5 C28 C29A 151.6(7) . . . . ?
N3 C23 C24 N4 -44.6(9) . . . . ?
N5 C28 C29 N4 -41.5(11) . . . . ?
N5 C28 C29A N4 42.7(11) . . . . ?
C1 P3 C7 C8 93.7(7) . . . . ?
C1 C2 C3 C4 -2(3) . . . . ?
C2 C1 C6 C5 6(3) . . . . ?
C2 C3 C4 C5 -1(4) . . . . ?
C3 C4 C5 C6 7(4) . . . . ?
C4 C5 C6 C1 -9(3) . . . . ?
C6 C1 C2 C3 -1(3) . . . . ?
C7 P3 C1 C2 -64.7(13) 6_565 . . . ?
C7 P3 C1 C2 43.9(14) . . . . ?
C7 P3 C1 C6 118.1(13) 6_565 . . . ?
C7 P3 C1 C6 -133.3(13) . . . . ?
C7 P3 C7 C8 -167.5(4) 6_565 . . . ?
C8 P4 C9 C10 19.9(7) . . . . ?
C8 P4 C9 C14 -161.3(6) . . . . ?
C8 P4 C15 C16 -97.4(7) . . . . ?
C8 P4 C15 C20 79.1(6) . . . . ?
C9 P4 C8 C7 84.7(7) . . . . ?
C9 P4 C15 C16 9.2(7) . . . . ?
C9 P4 C15 C20 -174.3(5) . . . . ?
C9 C10 C11 C12 1.0(13) . . . . ?
C10 C9 C14 C13 1.8(11) . . . . ?
C10 C11 C12 C13 -0.6(14) . . . . ?
C11 C12 C13 C14 0.8(14) . . . . ?
C12 C13 C14 C9 -1.4(13) . . . . ?
C14 C9 C10 C11 -1.6(12) . . . . ?
C15 P4 C8 C7 -170.1(7) . . . . ?
C15 P4 C9 C10 -82.3(7) . . . . ?
C15 P4 C9 C14 96.5(6) . . . . ?
C15 C16 C17 C18 1.5(11) . . . . ?
C16 C15 C20 C19 0.6(11) . . . . ?
C16 C17 C18 C19 -1.1(12) . . . . ?
C17 C18 C19 C20 0.4(13) . . . . ?
C18 C19 C20 C15 -0.1(13) . . . . ?
C20 C15 C16 C17 -1.2(10) . . . . ?
C21 Si1 N3 Mo1 -61.9(3) . . . . ?
C21 Si1 N3 Mo1 61.9(3) 6_565 . . . ?
C21 Si1 N3 C23 118.1(3) . . . . ?
C21 Si1 N3 C23 -118.1(3) 6_565 . . . ?
C22 Si1 N3 Mo1 180.000(0) . . . . ?
C22 Si1 N3 C23 0.000(2) . . . . ?
C24 N4 C29 C28 157.1(9) . . . . ?
C25 Si2 N5 Mo1 -65.4(5) . . . . ?
C25 Si2 N5 C28 119.1(5) . . . . ?
C26 Si2 N5 Mo1 57.7(5) . . . . ?
C26 Si2 N5 C28 -117.8(5) . . . . ?
C27 Si2 N5 Mo1 174.8(4) . . . . ?
C27 Si2 N5 C28 -0.7(6) . . . . ?
C29 N4 C24 C23 -74.6(11) . . . . ?
C29 N4 C24 C23 144.8(10) 6_565 . . . ?
C29 N4 C29 C28 -112.8(14) 6_565 . . . ?
